data_7119905
loop_
_publ_author_name
'Mao, Xi'
'Tong, Tao'
'Fan, Senbao'
'Fang, Liting'
'Wu, Jingyi'
'Wang, Xiaoxia'
'Kang, Honglan'
'Lv, Xin'

_publ_section_title
;
 One-pot synthesis of thiazino[2,3,4-hi]indole derivatives through a
 tandem oxidative coupling/heteroannulation process.
;
_journal_issue 34
_journal_name_full 'Chemical communications (Cambridge, England)'
_journal_page_first 4718
_journal_page_last 4721
_journal_paper_doi 10.1039/c7cc00992e
_journal_volume 53
_journal_year 2017
_chemical_formula_moiety 'C24 H18 Cl N O2 S'
_chemical_formula_sum 'C24 H18 Cl N O2 S'
_chemical_formula_weight 419.90
_chemical_name_systematic
;
 ?
;
_space_group_IT_number 2
_symmetry_cell_setting triclinic
_symmetry_space_group_name_Hall '-P 1'
_symmetry_space_group_name_H-M 'P -1'
_atom_sites_solution_hydrogens geom
_atom_sites_solution_primary direct
_atom_sites_solution_secondary difmap
_audit_creation_method SHELXL-97
_audit_update_record
;
2017-01-06 deposited with the CCDC.
2017-04-03 downloaded from the CCDC.
;
_cell_angle_alpha 66.5410(10)
_cell_angle_beta 73.749(2)
_cell_angle_gamma 85.725(2)
_cell_formula_units_Z 2
_cell_length_a 9.5389(3)
_cell_length_b 10.7066(3)
_cell_length_c 11.2370(3)
_cell_measurement_reflns_used 7547
_cell_measurement_temperature 296(2)
_cell_measurement_theta_max 27.65
_cell_measurement_theta_min 2.05
_cell_volume 1009.82(5)
_computing_cell_refinement 'Siemens SMART & SAINT'
_computing_data_collection 'Siemens SMART'
_computing_data_reduction 'Siemens XPREP'
_computing_molecular_graphics 'Bruker SHELXTL'
_computing_publication_material 'Bruker SHELXTL'
_computing_structure_refinement 'Siemens SHELXTL'
_computing_structure_solution 'Siemens SHELXTL'
_diffrn_ambient_temperature 296(2)
_diffrn_measured_fraction_theta_full 0.999
_diffrn_measured_fraction_theta_max 0.990
_diffrn_measurement_device_type APEXII
_diffrn_measurement_method '\w scans'
_diffrn_radiation_monochromator graphite
_diffrn_radiation_source 'fine-focus sealed tube'
_diffrn_radiation_type MoK\a
_diffrn_radiation_wavelength 0.71073
_diffrn_reflns_av_R_equivalents 0.0570
_diffrn_reflns_av_sigmaI/netI 0.0361
_diffrn_reflns_limit_h_max 12
_diffrn_reflns_limit_h_min -12
_diffrn_reflns_limit_k_max 13
_diffrn_reflns_limit_k_min -13
_diffrn_reflns_limit_l_max 14
_diffrn_reflns_limit_l_min -14
_diffrn_reflns_number 34179
_diffrn_reflns_theta_full 26.00
_diffrn_reflns_theta_max 27.65
_diffrn_reflns_theta_min 2.05
_diffrn_standards_decay_% none
_diffrn_standards_interval_count none
_diffrn_standards_interval_time none
_diffrn_standards_number none
_exptl_absorpt_coefficient_mu 0.313
_exptl_absorpt_correction_T_max .965
_exptl_absorpt_correction_T_min .922
_exptl_absorpt_correction_type empirical
_exptl_absorpt_process_details 'SADABS (Sheldrick, 1996)'
_exptl_crystal_colour colourless
_exptl_crystal_density_diffrn 1.381
_exptl_crystal_density_method 'not measured'
_exptl_crystal_description block
_exptl_crystal_F_000 436
_exptl_crystal_size_max .23
_exptl_crystal_size_mid .15
_exptl_crystal_size_min .08
_refine_diff_density_max 0.327
_refine_diff_density_min -0.317
_refine_diff_density_rms 0.057
_refine_ls_extinction_method none
_refine_ls_goodness_of_fit_ref 1.055
_refine_ls_hydrogen_treatment mixed
_refine_ls_matrix_type full
_refine_ls_number_parameters 262
_refine_ls_number_reflns 4662
_refine_ls_number_restraints 0
_refine_ls_restrained_S_all 1.055
_refine_ls_R_factor_gt 0.0577
_refine_ls_shift/su_max 0.000
_refine_ls_shift/su_mean 0.000
_refine_ls_structure_factor_coef Fsqd
_refine_ls_weighting_details 'calc w=1/[\s^2^(Fo^2^)+(0.0710P)^2^+0.4916P] where P=(Fo^2^+2Fc^2^)/3'
_refine_ls_weighting_scheme calc
_refine_ls_wR_factor_gt 0.1375
_refine_ls_wR_factor_ref 0.1567
_reflns_number_gt 3340
_reflns_number_total 4662
_reflns_threshold_expression >2sigma(I)
_cod_data_source_file c7cc00992e2.cif
_cod_data_source_block a
_cod_depositor_comments
;
The following automatic conversions were performed:

'_symmetry_cell_setting' value 'Triclinic' changed to 'triclinic'
according to
/home/data/users/saulius/crontab/automatic-downloads/rss-feeds/RSC/lib/dictionaries/cif_core.dic
dictionary named 'cif_core.dic' version 2.4.2 from 2011-04-26.

Automatic conversion script
Id: cif_fix_values 4973 2017-02-22 13:04:09Z antanas 

 Adding full bibliography for 7119905.cif.
;
_cod_original_sg_symbol_H-M P-1
_cod_database_code 7119905
_refine_ls_r_factor_ref 0.0857

loop_
_symmetry_equiv_pos_as_xyz
'x, y, z'
'-x, -y, -z'

loop_
_atom_site_label
_atom_site_type_symbol
_atom_site_fract_x
_atom_site_fract_y
_atom_site_fract_z
_atom_site_U_iso_or_equiv
_atom_site_adp_type
_atom_site_occupancy
_atom_site_symmetry_multiplicity
_atom_site_calc_flag
_atom_site_refinement_flags
Cl1 Cl 0.06615(9) 1.08339(7) 0.28612(8) 0.0666(2) Uani 1 1 d .
S1 S 0.42194(9) 0.81467(8) 0.00612(6) 0.0618(2) Uani 1 1 d .
O2 O 0.1159(2) 0.38188(18) 0.70205(17) 0.0541(5) Uani 1 1 d .
O1 O 0.0116(2) 0.5812(2) 0.67515(18) 0.0612(5) Uani 1 1 d .
N1 N 0.35597(19) 0.57940(18) 0.29569(18) 0.0369(4) Uani 1 1 d .
C8 C 0.2960(2) 0.7059(2) 0.2773(2) 0.0373(5) Uani 1 1 d .
C13 C 0.1985(2) 0.7013(2) 0.3980(2) 0.0384(5) Uani 1 1 d .
C15 C 0.2936(2) 0.4914(2) 0.4296(2) 0.0359(5) Uani 1 1 d .
C19 C 0.3240(2) 0.3445(2) 0.4846(2) 0.0366(5) Uani 1 1 d .
C14 C 0.1970(2) 0.5631(2) 0.4933(2) 0.0369(5) Uani 1 1 d .
C6 C 0.4818(2) 0.5638(2) 0.1969(2) 0.0393(5) Uani 1 1 d .
C16 C 0.0988(2) 0.5123(2) 0.6308(2) 0.0395(5) Uani 1 1 d .
C9 C 0.3201(2) 0.8232(2) 0.1583(2) 0.0418(5) Uani 1 1 d .
C7 C 0.5731(2) 0.4558(3) 0.2291(2) 0.0433(5) Uani 1 1 d .
H7A H 0.5531 0.3919 0.3177 0.052 Uiso 1 1 calc R
C12 C 0.1250(3) 0.8185(2) 0.4029(2) 0.0446(6) Uani 1 1 d .
H12A H 0.0591 0.8178 0.4818 0.054 Uiso 1 1 calc R
C10 C 0.2501(3) 0.9390(2) 0.1644(2) 0.0472(6) Uani 1 1 d .
H10A H 0.2665 1.0199 0.0879 0.057 Uiso 1 1 calc R
C24 C 0.2730(3) 0.2553(3) 0.4434(3) 0.0479(6) Uani 1 1 d .
H24A H 0.2226 0.2875 0.3778 0.058 Uiso 1 1 calc R
C5 C 0.5171(3) 0.6641(3) 0.0649(2) 0.0457(6) Uani 1 1 d .
C2 C 0.6938(3) 0.4396(3) 0.1334(3) 0.0503(6) Uani 1 1 d .
C11 C 0.1546(3) 0.9340(2) 0.2861(3) 0.0471(6) Uani 1 1 d .
C20 C 0.4006(3) 0.2936(3) 0.5818(3) 0.0492(6) Uani 1 1 d .
H20A H 0.4348 0.3526 0.6107 0.059 Uiso 1 1 calc R
C17 C 0.0272(3) 0.3241(3) 0.8405(2) 0.0549(7) Uani 1 1 d .
H17A H -0.0755 0.3236 0.8440 0.066 Uiso 1 1 calc R
H17B H 0.0418 0.3770 0.8893 0.066 Uiso 1 1 calc R
C4 C 0.6378(3) 0.6476(3) -0.0302(3) 0.0584(7) Uani 1 1 d .
H4A H 0.6611 0.7133 -0.1179 0.070 Uiso 1 1 calc R
C3 C 0.7235(3) 0.5369(3) 0.0020(3) 0.0596(7) Uani 1 1 d .
H3A H 0.8018 0.5270 -0.0644 0.072 Uiso 1 1 calc R
C21 C 0.4262(3) 0.1570(3) 0.6356(3) 0.0636(8) Uani 1 1 d .
H21A H 0.4792 0.1242 0.6991 0.076 Uiso 1 1 calc R
C23 C 0.2974(3) 0.1177(3) 0.5004(4) 0.0669(8) Uani 1 1 d .
H23A H 0.2616 0.0574 0.4738 0.080 Uiso 1 1 calc R
C1 C 0.7879(3) 0.3187(3) 0.1737(3) 0.0643(8) Uani 1 1 d .
H1A H 0.8662 0.3229 0.0966 0.097 Uiso 1 1 calc R
H1B H 0.7297 0.2361 0.2071 0.097 Uiso 1 1 calc R
H1C H 0.8275 0.3199 0.2429 0.097 Uiso 1 1 calc R
C22 C 0.3736(3) 0.0693(3) 0.5954(4) 0.0690(9) Uani 1 1 d .
H22A H 0.3897 -0.0233 0.6326 0.083 Uiso 1 1 calc R
C18 C 0.0746(4) 0.1824(3) 0.9009(3) 0.0855(11) Uani 1 1 d .
H18A H 0.0190 0.1403 0.9936 0.128 Uiso 1 1 calc R
H18B H 0.1766 0.1845 0.8959 0.128 Uiso 1 1 calc R
H18C H 0.0587 0.1312 0.8522 0.128 Uiso 1 1 calc R

loop_
_atom_site_aniso_label
_atom_site_aniso_U_11
_atom_site_aniso_U_22
_atom_site_aniso_U_33
_atom_site_aniso_U_23
_atom_site_aniso_U_13
_atom_site_aniso_U_12
Cl1 0.0787(5) 0.0435(4) 0.0657(5) -0.0140(3) -0.0177(4) 0.0202(3)
S1 0.0732(5) 0.0603(5) 0.0318(3) -0.0047(3) -0.0052(3) 0.0070(4)
O2 0.0624(11) 0.0428(10) 0.0349(9) -0.0044(8) 0.0035(8) 0.0035(8)
O1 0.0615(11) 0.0579(12) 0.0444(10) -0.0123(9) -0.0001(9) 0.0172(9)
N1 0.0357(9) 0.0372(10) 0.0324(9) -0.0104(8) -0.0058(8) -0.0009(8)
C8 0.0345(11) 0.0375(12) 0.0351(11) -0.0091(9) -0.0090(9) -0.0028(9)
C13 0.0367(11) 0.0399(12) 0.0350(12) -0.0108(10) -0.0095(9) -0.0016(9)
C15 0.0337(11) 0.0381(12) 0.0324(11) -0.0100(9) -0.0077(9) -0.0042(9)
C19 0.0313(10) 0.0352(11) 0.0366(11) -0.0103(9) -0.0040(9) -0.0014(9)
C14 0.0361(11) 0.0360(12) 0.0340(11) -0.0100(9) -0.0079(9) 0.0001(9)
C6 0.0362(11) 0.0450(13) 0.0366(12) -0.0181(10) -0.0052(9) -0.0055(10)
C16 0.0369(11) 0.0403(12) 0.0347(12) -0.0093(10) -0.0076(10) 0.0001(10)
C9 0.0389(12) 0.0439(13) 0.0351(12) -0.0075(10) -0.0096(10) -0.0026(10)
C7 0.0370(12) 0.0502(14) 0.0420(13) -0.0200(11) -0.0057(10) -0.0016(10)
C12 0.0449(13) 0.0428(13) 0.0415(13) -0.0132(11) -0.0105(11) 0.0036(10)
C10 0.0502(14) 0.0383(13) 0.0425(13) -0.0029(11) -0.0153(11) -0.0003(11)
C24 0.0425(13) 0.0457(14) 0.0600(16) -0.0225(12) -0.0186(12) 0.0029(10)
C5 0.0458(13) 0.0505(14) 0.0371(12) -0.0164(11) -0.0051(11) -0.0057(11)
C2 0.0402(13) 0.0581(16) 0.0567(16) -0.0311(14) -0.0055(12) -0.0021(11)
C11 0.0480(13) 0.0370(13) 0.0529(15) -0.0125(11) -0.0177(12) 0.0075(10)
C20 0.0513(14) 0.0454(14) 0.0495(14) -0.0127(12) -0.0204(12) 0.0011(11)
C17 0.0549(15) 0.0558(16) 0.0343(13) -0.0036(11) -0.0006(11) -0.0091(12)
C4 0.0608(17) 0.0642(18) 0.0389(14) -0.0182(13) 0.0028(12) -0.0078(14)
C3 0.0496(15) 0.0695(19) 0.0536(16) -0.0302(15) 0.0054(13) -0.0025(13)
C21 0.0633(17) 0.0516(16) 0.0664(18) -0.0072(14) -0.0293(15) 0.0107(14)
C23 0.0647(18) 0.0477(16) 0.098(2) -0.0357(17) -0.0270(17) 0.0013(14)
C1 0.0513(16) 0.070(2) 0.074(2) -0.0391(17) -0.0069(14) 0.0108(14)
C22 0.0645(18) 0.0377(15) 0.092(2) -0.0126(15) -0.0219(17) 0.0077(13)
C18 0.112(3) 0.061(2) 0.0476(17) 0.0063(15) -0.0099(18) 0.0059(19)

loop_
_atom_type_symbol
_atom_type_description
_atom_type_scat_dispersion_real
_atom_type_scat_dispersion_imag
_atom_type_scat_source
C C 0.0033 0.0016 'International Tables Vol C Tables 4.2.6.8 and 6.1.1.4'
H H 0.0000 0.0000 'International Tables Vol C Tables 4.2.6.8 and 6.1.1.4'
N N 0.0061 0.0033 'International Tables Vol C Tables 4.2.6.8 and 6.1.1.4'
O O 0.0106 0.0060 'International Tables Vol C Tables 4.2.6.8 and 6.1.1.4'
S S 0.1246 0.1234 'International Tables Vol C Tables 4.2.6.8 and 6.1.1.4'
Cl Cl 0.1484 0.1585 'International Tables Vol C Tables 4.2.6.8 and 6.1.1.4'

loop_
_geom_angle_atom_site_label_1
_geom_angle_atom_site_label_2
_geom_angle_atom_site_label_3
_geom_angle
C9 S1 C5 101.09(11)
C16 O2 C17 116.9(2)
C8 N1 C15 107.47(18)
C8 N1 C6 121.02(18)
C15 N1 C6 130.09(19)
N1 C8 C9 127.8(2)
N1 C8 C13 110.02(19)
C9 C8 C13 122.1(2)
C8 C13 C12 119.8(2)
C8 C13 C14 105.49(19)
C12 C13 C14 134.6(2)
C14 C15 N1 108.58(19)
C14 C15 C19 128.2(2)
N1 C15 C19 123.1(2)
C24 C19 C20 119.0(2)
C24 C19 C15 120.7(2)
C20 C19 C15 120.3(2)
C15 C14 C13 108.40(19)
C15 C14 C16 128.6(2)
C13 C14 C16 122.9(2)
C7 C6 C5 118.7(2)
C7 C6 N1 122.1(2)
C5 C6 N1 119.2(2)
O1 C16 O2 123.2(2)
O1 C16 C14 123.8(2)
O2 C16 C14 113.0(2)
C10 C9 C8 117.8(2)
C10 C9 S1 122.36(18)
C8 C9 S1 119.57(19)
C6 C7 C2 122.2(2)
C6 C7 H7A 118.9
C2 C7 H7A 118.9
C11 C12 C13 117.1(2)
C11 C12 H12A 121.5
C13 C12 H12A 121.5
C9 C10 C11 119.6(2)
C9 C10 H10A 120.2
C11 C10 H10A 120.2
C23 C24 C19 119.6(2)
C23 C24 H24A 120.2
C19 C24 H24A 120.2
C4 C5 C6 118.8(2)
C4 C5 S1 115.4(2)
C6 C5 S1 125.77(19)
C3 C2 C7 118.2(3)
C3 C2 C1 121.9(2)
C7 C2 C1 119.9(3)
C12 C11 C10 123.5(2)
C12 C11 Cl1 119.1(2)
C10 C11 Cl1 117.39(18)
C21 C20 C19 120.7(3)
C21 C20 H20A 119.7
C19 C20 H20A 119.7
O2 C17 C18 106.6(2)
O2 C17 H17A 110.4
C18 C17 H17A 110.4
O2 C17 H17B 110.4
C18 C17 H17B 110.4
H17A C17 H17B 108.6
C3 C4 C5 121.7(3)
C3 C4 H4A 119.2
C5 C4 H4A 119.2
C4 C3 C2 120.3(2)
C4 C3 H3A 119.9
C2 C3 H3A 119.9
C22 C21 C20 119.9(3)
C22 C21 H21A 120.1
C20 C21 H21A 120.1
C22 C23 C24 120.7(3)
C22 C23 H23A 119.6
C24 C23 H23A 119.6
C2 C1 H1A 109.5
C2 C1 H1B 109.5
H1A C1 H1B 109.5
C2 C1 H1C 109.5
H1A C1 H1C 109.5
H1B C1 H1C 109.5
C21 C22 C23 120.1(3)
C21 C22 H22A 119.9
C23 C22 H22A 119.9
C17 C18 H18A 109.5
C17 C18 H18B 109.5
H18A C18 H18B 109.5
C17 C18 H18C 109.5
H18A C18 H18C 109.5
H18B C18 H18C 109.5

loop_
_geom_bond_atom_site_label_1
_geom_bond_atom_site_label_2
_geom_bond_distance
Cl1 C11 1.752(2)
S1 C9 1.749(2)
S1 C5 1.769(3)
O2 C16 1.329(3)
O2 C17 1.447(3)
O1 C16 1.206(3)
N1 C8 1.390(3)
N1 C15 1.399(3)
N1 C6 1.440(3)
C8 C9 1.397(3)
C8 C13 1.398(3)
C13 C12 1.403(3)
C13 C14 1.439(3)
C15 C14 1.383(3)
C15 C19 1.483(3)
C19 C24 1.382(3)
C19 C20 1.392(3)
C14 C16 1.469(3)
C6 C7 1.386(3)
C6 C5 1.404(3)
C9 C10 1.381(3)
C7 C2 1.392(3)
C7 H7A 0.9300
C12 C11 1.373(3)
C12 H12A 0.9300
C10 C11 1.398(4)
C10 H10A 0.9300
C24 C23 1.384(4)
C24 H24A 0.9300
C5 C4 1.389(4)
C2 C3 1.390(4)
C2 C1 1.508(4)
C20 C21 1.375(4)
C20 H20A 0.9300
C17 C18 1.489(4)
C17 H17A 0.9700
C17 H17B 0.9700
C4 C3 1.372(4)
C4 H4A 0.9300
C3 H3A 0.9300
C21 C22 1.368(4)
C21 H21A 0.9300
C23 C22 1.369(4)
C23 H23A 0.9300
C1 H1A 0.9600
C1 H1B 0.9600
C1 H1C 0.9600
C22 H22A 0.9300
C18 H18A 0.9600
C18 H18B 0.9600
C18 H18C 0.9600

loop_
_geom_torsion_atom_site_label_1
_geom_torsion_atom_site_label_2
_geom_torsion_atom_site_label_3
_geom_torsion_atom_site_label_4
_geom_torsion
C15 N1 C8 C9 -176.6(2)
C6 N1 C8 C9 15.7(3)
C15 N1 C8 C13 1.2(2)
C6 N1 C8 C13 -166.44(19)
N1 C8 C13 C12 179.88(19)
C9 C8 C13 C12 -2.1(3)
N1 C8 C13 C14 -1.6(2)
C9 C8 C13 C14 176.4(2)
C8 N1 C15 C14 -0.4(2)
C6 N1 C15 C14 165.8(2)
C8 N1 C15 C19 175.98(19)
C6 N1 C15 C19 -17.8(3)
C14 C15 C19 C24 106.5(3)
N1 C15 C19 C24 -69.1(3)
C14 C15 C19 C20 -71.5(3)
N1 C15 C19 C20 112.8(3)
N1 C15 C14 C13 -0.6(2)
C19 C15 C14 C13 -176.7(2)
N1 C15 C14 C16 175.5(2)
C19 C15 C14 C16 -0.6(4)
C8 C13 C14 C15 1.3(2)
C12 C13 C14 C15 179.5(2)
C8 C13 C14 C16 -175.0(2)
C12 C13 C14 C16 3.2(4)
C8 N1 C6 C7 157.6(2)
C15 N1 C6 C7 -7.0(3)
C8 N1 C6 C5 -19.6(3)
C15 N1 C6 C5 175.8(2)
C17 O2 C16 O1 -2.1(4)
C17 O2 C16 C14 177.9(2)
C15 C14 C16 O1 -175.3(2)
C13 C14 C16 O1 0.2(4)
C15 C14 C16 O2 4.7(3)
C13 C14 C16 O2 -179.8(2)
N1 C8 C9 C10 -178.9(2)
C13 C8 C9 C10 3.5(3)
N1 C8 C9 S1 7.1(3)
C13 C8 C9 S1 -170.48(17)
C5 S1 C9 C10 166.5(2)
C5 S1 C9 C8 -19.8(2)
C5 C6 C7 C2 -3.6(3)
N1 C6 C7 C2 179.2(2)
C8 C13 C12 C11 -0.4(3)
C14 C13 C12 C11 -178.5(2)
C8 C9 C10 C11 -2.4(3)
S1 C9 C10 C11 171.42(19)
C20 C19 C24 C23 0.8(4)
C15 C19 C24 C23 -177.3(2)
C7 C6 C5 C4 3.3(4)
N1 C6 C5 C4 -179.4(2)
C7 C6 C5 S1 -175.89(18)
N1 C6 C5 S1 1.4(3)
C9 S1 C5 C4 -162.9(2)
C9 S1 C5 C6 16.3(2)
C6 C7 C2 C3 0.9(4)
C6 C7 C2 C1 -178.9(2)
C13 C12 C11 C10 1.5(4)
C13 C12 C11 Cl1 180.00(18)
C9 C10 C11 C12 -0.1(4)
C9 C10 C11 Cl1 -178.59(18)
C24 C19 C20 C21 0.4(4)
C15 C19 C20 C21 178.5(2)
C16 O2 C17 C18 -175.6(3)
C6 C5 C4 C3 -0.6(4)
S1 C5 C4 C3 178.7(2)
C5 C4 C3 C2 -2.1(4)
C7 C2 C3 C4 1.9(4)
C1 C2 C3 C4 -178.2(3)
C19 C20 C21 C22 -1.3(4)
C19 C24 C23 C22 -1.2(5)
C20 C21 C22 C23 0.9(5)
C24 C23 C22 C21 0.3(5)
